data_7023418
loop_
_publ_author_name
'Arikawa, Yasuhiro'
'Ikeda, Ayumi'
'Matsumoto, Naoki'
'Umakoshi, Keisuke'

_publ_section_title
;
 Reactivity of a nitrosyl ligand on dinuclear ruthenium
 hydrotris(pyrazolyl)borato complexes toward a NO molecule.
;
_journal_issue 32
_journal_name_full 'Dalton transactions (Cambridge, England : 2003)'
_journal_page_first 11626
_journal_page_last 11631
_journal_paper_doi 10.1039/c3dt51319j
_journal_volume 42
_journal_year 2013
_chemical_formula_moiety 'C23 H29.67 B2 Cl1.67 N15 O2.33 Ru2'
_chemical_formula_sum 'C23 H29.67 B2 Cl1.67 N15 O2.33 Ru2'
_chemical_formula_weight 836.50
_space_group_IT_number 176
_symmetry_cell_setting hexagonal
_symmetry_Int_Tables_number 176
_symmetry_space_group_name_Hall '-P 6c'
_symmetry_space_group_name_H-M 'P 63/m'
_atom_sites_solution_hydrogens geom
_atom_sites_solution_primary direct
_atom_sites_solution_secondary difmap
_cell_angle_alpha 90.0000
_cell_angle_beta 90.0000
_cell_angle_gamma 120.0000
_cell_formula_units_Z 6
_cell_length_a 19.3345(5)
_cell_length_b 19.3345(5)
_cell_length_c 14.6049(4)
_cell_measurement_reflns_used 16401
_cell_measurement_temperature 93
_cell_measurement_theta_max 27.49
_cell_measurement_theta_min 3.04
_cell_volume 4728.2(2)
_computing_cell_refinement CrystalClear
_computing_data_collection 'CrystalClear (Rigaku Inc., 2008)'
_computing_data_reduction CrystalClear
_computing_molecular_graphics 'CrystalStructure 4.0'
_computing_publication_material 'CrystalStructure 4.0 (Rigaku, 2010)'
_computing_structure_refinement 'SHELXL97 (Sheldrick, 2008)'
_computing_structure_solution 'Il Milione (Burla, et al., 2007)'
_diffrn_ambient_temperature 93
_diffrn_detector_area_resol_mean 7.111
_diffrn_measured_fraction_theta_full 0.996
_diffrn_measured_fraction_theta_max 0.996
_diffrn_measurement_device_type 'Rigaku Saturn724'
_diffrn_measurement_method \w
_diffrn_radiation_type 'Mo K\a'
_diffrn_radiation_wavelength 0.71075
_diffrn_reflns_av_R_equivalents 0.0197
_diffrn_reflns_limit_h_max 25
_diffrn_reflns_limit_h_min -25
_diffrn_reflns_limit_k_max 25
_diffrn_reflns_limit_k_min -25
_diffrn_reflns_limit_l_max 11
_diffrn_reflns_limit_l_min -18
_diffrn_reflns_number 30479
_diffrn_reflns_theta_full 27.47
_diffrn_reflns_theta_max 27.47
_diffrn_standards_number 0
_exptl_absorpt_coefficient_mu 1.152
_exptl_absorpt_correction_T_max 0.944
_exptl_absorpt_correction_T_min 0.837
_exptl_absorpt_correction_type multi-scan
_exptl_absorpt_process_details 'REQAB (Rigaku, 1998)'
_exptl_crystal_colour darkbrown
_exptl_crystal_density_diffrn 1.763
_exptl_crystal_density_method 'not measured'
_exptl_crystal_description prism
_exptl_crystal_F_000 2506.20
_exptl_crystal_size_max 0.300
_exptl_crystal_size_mid 0.250
_exptl_crystal_size_min 0.050
_refine_diff_density_max 1.470
_refine_diff_density_min -0.680
_refine_ls_extinction_method none
_refine_ls_goodness_of_fit_ref 1.045
_refine_ls_hydrogen_treatment constr
_refine_ls_number_parameters 228
_refine_ls_number_reflns 3746
_refine_ls_number_restraints 0
_refine_ls_R_factor_gt 0.0255
_refine_ls_shift/su_max 0.001
_refine_ls_structure_factor_coef Fsqd
_refine_ls_weighting_details 'w = 1/[\s^2^(Fo^2^)+(0.0393P)^2^+8.1168P] where P=(Fo^2^+2Fc^2^)/3'
_refine_ls_weighting_scheme calc
_refine_ls_wR_factor_ref 0.0720
_reflns_number_gt 3504
_reflns_number_total 3746
_reflns_threshold_expression F^2^>2.0\s(F^2^)
_cod_data_source_file c3dt51319j.txt
_cod_data_source_block 1013a
_cod_original_cell_volume 4728.2(3)
_cod_database_code 7023418

loop_
_symmetry_equiv_pos_site_id
_symmetry_equiv_pos_as_xyz
1 +X,+Y,+Z
2 +X-Y,+X,1/2+Z
3 -Y,+X-Y,+Z
4 -X,-Y,1/2+Z
5 -X+Y,-X,+Z
6 +Y,-X+Y,1/2+Z
7 -X,-Y,-Z
8 -X+Y,-X,1/2-Z
9 +Y,-X+Y,-Z
10 +X,+Y,1/2-Z
11 +X-Y,+X,-Z
12 -Y,+X-Y,1/2-Z

loop_
_atom_site_label
_atom_site_type_symbol
_atom_site_fract_x
_atom_site_fract_y
_atom_site_fract_z
_atom_site_U_iso_or_equiv
_atom_site_adp_type
_atom_site_occupancy
_atom_site_symmetry_multiplicity
_atom_site_calc_flag
_atom_site_refinement_flags
Ru1 Ru 0.324707(9) 0.361296(9) 0.150542(10) 0.00809(7) Uani 1.0 12 d .
Cl1 Cl 0.31283(4) 0.25294(4) 0.2500 0.01201(14) Uani 1.0 6 d .
Cl2 Cl -0.03576(8) 0.06214(8) 0.2500 0.0320(3) Uani 0.6700 6 d .
O1 O 0.24254(14) 0.42869(14) 0.2500 0.0185(5) Uani 1.0 6 d .
O2 O 0.23353(17) 0.48224(17) -0.2500 0.0345(7) Uani 1.0 6 d .
O3 O 0.2550(5) 0.5867(5) 0.2500 0.0276(17) Uani 0.3300 6 d .
N1 N 0.28148(14) 0.39548(15) 0.2500 0.0115(5) Uani 1.0 6 d .
N2 N 0.33859(10) 0.45425(10) 0.07169(12) 0.0115(4) Uani 1.0 12 d .
N3 N 0.31523(10) 0.44218(10) -0.01785(12) 0.0122(4) Uani 1.0 12 d .
N4 N 0.37069(10) 0.33016(10) 0.03706(12) 0.0110(4) Uani 1.0 12 d .
N5 N 0.34234(10) 0.33092(10) -0.04840(12) 0.0124(4) Uani 1.0 12 d .
N6 N 0.21336(10) 0.29000(10) 0.08837(12) 0.0115(4) Uani 1.0 12 d .
N7 N 0.20571(10) 0.30095(10) -0.00285(12) 0.0122(4) Uani 1.0 12 d .
N8 N 0.43645(10) 0.43170(10) 0.20363(11) 0.0107(4) Uani 1.0 12 d .
C1 C 0.37044(12) 0.53234(12) 0.08883(15) 0.0143(4) Uani 1.0 12 d .
C2 C 0.36711(13) 0.57142(12) 0.00984(16) 0.0160(4) Uani 1.0 12 d .
C3 C 0.33203(12) 0.51223(13) -0.05618(15) 0.0145(4) Uani 1.0 12 d .
C4 C 0.42239(12) 0.30355(12) 0.02763(14) 0.0133(4) Uani 1.0 12 d .
C5 C 0.42731(13) 0.28603(13) -0.06459(15) 0.0164(5) Uani 1.0 12 d .
C6 C 0.37588(13) 0.30417(13) -0.10940(15) 0.0161(4) Uani 1.0 12 d .
C7 C 0.14113(13) 0.23409(13) 0.11682(15) 0.0173(5) Uani 1.0 12 d .
C8 C 0.08603(13) 0.20872(14) 0.04526(16) 0.0189(5) Uani 1.0 12 d .
C9 C 0.12939(12) 0.25270(12) -0.02946(15) 0.0153(4) Uani 1.0 12 d .
C10 C 0.51056(12) 0.48403(12) 0.17402(15) 0.0146(4) Uani 1.0 12 d .
C11 C 0.55988(18) 0.51840(19) 0.2500 0.0169(6) Uani 1.0 6 d .
C12 C 0.0000 0.0000 0.2094(8) 0.042(3) Uani 0.5000 4 d .
C13 C 0.0000 0.0000 0.109(3) 0.157(14) Uani 0.5000 4 d .
C14 C 0.2233(3) 0.5520(3) -0.2500 0.0442(13) Uani 1.0 6 d .
C15 C 0.3333 0.6667 0.2500 0.048(2) Uani 1.0000 2 d .
B1 B 0.27973(14) 0.35763(13) -0.05986(16) 0.0132(5) Uani 1.0 12 d .
H1 H 0.2656 0.3574 -0.1258 0.0159 Uiso 1.0 12 calc R
H2 H 0.3920 0.5574 0.1460 0.0172 Uiso 1.0 12 calc R
H3 H 0.3851 0.6267 0.0029 0.0192 Uiso 1.0 12 calc R
H4 H 0.3216 0.5198 -0.1179 0.0174 Uiso 1.0 12 calc R
H5 H 0.4515 0.2974 0.0763 0.0159 Uiso 1.0 12 calc R
H6 H 0.4591 0.2661 -0.0903 0.0197 Uiso 1.0 12 calc R
H7 H 0.3656 0.2987 -0.1734 0.0194 Uiso 1.0 12 calc R
H8 H 0.1289 0.2142 0.1777 0.0208 Uiso 1.0 12 calc R
H9 H 0.0309 0.1698 0.0475 0.0227 Uiso 1.0 12 calc R
H10 H 0.1090 0.2496 -0.0894 0.0184 Uiso 1.0 12 calc R
H11 H 0.5266 0.4956 0.1118 0.0175 Uiso 1.0 12 calc R
H12 H 0.6152 0.5570 0.2500 0.0202 Uiso 1.0 6 calc R

loop_
_atom_site_aniso_label
_atom_site_aniso_U_11
_atom_site_aniso_U_22
_atom_site_aniso_U_33
_atom_site_aniso_U_12
_atom_site_aniso_U_13
_atom_site_aniso_U_23
Ru1 0.00795(9) 0.00923(9) 0.00695(10) 0.00420(6) -0.00024(5) -0.00009(5)
Cl1 0.0147(3) 0.0115(3) 0.0104(3) 0.0070(3) 0.0000 0.0000
Cl2 0.0233(7) 0.0270(7) 0.0510(9) 0.0165(6) 0.0000 0.0000
O1 0.0250(12) 0.0292(13) 0.0127(10) 0.0222(11) 0.0000 0.0000
O2 0.0359(16) 0.0338(15) 0.0310(15) 0.0152(13) 0.0000 0.0000
O3 0.030(4) 0.024(4) 0.030(4) 0.015(4) 0.0000 0.0000
N1 0.0110(11) 0.0131(12) 0.0100(11) 0.0057(10) 0.0000 0.0000
N2 0.0111(8) 0.0136(8) 0.0101(8) 0.0064(7) -0.0003(7) 0.0000(7)
N3 0.0132(8) 0.0135(8) 0.0108(8) 0.0074(7) -0.0009(7) 0.0012(7)
N4 0.0119(8) 0.0127(8) 0.0086(8) 0.0063(7) -0.0008(6) -0.0005(7)
N5 0.0147(9) 0.0143(8) 0.0078(8) 0.0070(7) -0.0004(7) -0.0005(7)
N6 0.0114(8) 0.0127(8) 0.0098(8) 0.0057(7) -0.0014(7) -0.0010(7)
N7 0.0133(8) 0.0123(8) 0.0118(8) 0.0069(7) -0.0038(7) -0.0013(7)
N8 0.0105(8) 0.0123(8) 0.0093(9) 0.0057(7) 0.0005(7) 0.0006(7)
C1 0.0132(10) 0.0130(10) 0.0167(10) 0.0065(8) -0.0002(8) -0.0012(8)
C2 0.0142(10) 0.0122(10) 0.0223(11) 0.0071(8) 0.0013(8) 0.0029(8)
C3 0.0127(10) 0.0154(10) 0.0167(10) 0.0079(8) 0.0018(8) 0.0053(8)
C4 0.0119(9) 0.0129(10) 0.0155(10) 0.0065(8) 0.0007(8) -0.0003(8)
C5 0.0177(10) 0.0151(10) 0.0168(11) 0.0085(9) 0.0044(8) -0.0019(8)
C6 0.0209(11) 0.0149(10) 0.0109(10) 0.0077(9) 0.0024(8) -0.0013(8)
C7 0.0132(10) 0.0187(11) 0.0163(11) 0.0052(9) 0.0013(8) -0.0011(9)
C8 0.0110(10) 0.0205(11) 0.0224(11) 0.0057(9) -0.0024(9) -0.0048(9)
C9 0.0151(10) 0.0160(10) 0.0176(10) 0.0098(9) -0.0061(8) -0.0050(8)
C10 0.0116(10) 0.0154(10) 0.0144(10) 0.0051(8) 0.0016(8) 0.0013(8)
C11 0.0113(14) 0.0170(15) 0.0168(15) 0.0030(12) 0.0000 0.0000
C12 0.042(4) 0.042(4) 0.042(6) 0.0208(18) 0.0000 0.0000
C13 0.103(12) 0.103(12) 0.26(5) 0.052(6) 0.0000 0.0000
C14 0.060(3) 0.093(4) 0.0165(17) 0.066(3) 0.0000 0.0000
C15 0.042(3) 0.042(3) 0.059(6) 0.0208(14) 0.0000 0.0000
B1 0.0157(11) 0.0136(11) 0.0105(10) 0.0073(9) -0.0018(9) -0.0003(8)

loop_
_atom_type_symbol
_atom_type_description
_atom_type_scat_dispersion_real
_atom_type_scat_dispersion_imag
_atom_type_scat_source
C C 0.0033 0.0016
;
International Tables for Crystallography
(1992, Vol. C, Tables 4.2.6.8 and 6.1.1.4)
;
H H 0.0000 0.0000
;
International Tables for Crystallography
(1992, Vol. C, Table 6.1.1.4)
;
N N 0.0061 0.0033
;
International Tables for Crystallography
(1992, Vol. C, Tables 4.2.6.8 and 6.1.1.4)
;
B B 0.0013 0.0007
;
International Tables for Crystallography
(1992, Vol. C, Tables 4.2.6.8 and 6.1.1.4)
;
Cl Cl 0.1484 0.1585
;
International Tables for Crystallography
(1992, Vol. C, Tables 4.2.6.8 and 6.1.1.4)
;
O O 0.0106 0.0060
;
International Tables for Crystallography
(1992, Vol. C, Tables 4.2.6.8 and 6.1.1.4)
;
Ru Ru -1.2594 0.8363
;
International Tables for Crystallography
(1992, Vol. C, Tables 4.2.6.8 and 6.1.1.4)
;

loop_
_geom_angle_atom_site_label_1
_geom_angle_atom_site_label_2
_geom_angle_atom_site_label_3
_geom_angle
_geom_angle_publ_flag
_geom_angle_site_symmetry_1
_geom_angle_site_symmetry_3
Ru1 Ru1 Cl1 53.875(13) yes 10_555 .
Ru1 Ru1 N1 41.81(8) yes 10_555 .
Ru1 Ru1 N2 124.44(6) yes 10_555 .
Ru1 Ru1 N4 141.91(6) yes 10_555 .
Ru1 Ru1 N6 115.68(5) yes 10_555 .
Ru1 Ru1 N8 67.72(5) yes 10_555 .
Cl1 Ru1 N1 88.60(8) yes . .
Cl1 Ru1 N2 177.53(5) yes . .
Cl1 Ru1 N4 95.40(6) yes . .
Cl1 Ru1 N6 93.89(6) yes . .
Cl1 Ru1 N8 87.75(6) yes . .
N1 Ru1 N2 90.68(10) yes . .
N1 Ru1 N4 175.96(10) yes . .
N1 Ru1 N6 94.15(9) yes . .
N1 Ru1 N8 88.92(9) yes . .
N2 Ru1 N4 85.35(8) yes . .
N2 Ru1 N6 88.52(7) yes . .
N2 Ru1 N8 89.87(7) yes . .
N4 Ru1 N6 84.99(7) yes . .
N4 Ru1 N8 91.84(7) yes . .
N6 Ru1 N8 176.55(7) yes . .
Ru1 Cl1 Ru1 72.25(3) yes . 10_555
C12 Cl2 C12 39.3(5) yes . 8_555
Ru1 N1 Ru1 96.38(15) yes . 10_555
Ru1 N1 O1 131.80(8) yes . .
Ru1 N1 O1 131.80(8) yes 10_555 .
Ru1 N2 N3 120.31(14) yes . .
Ru1 N2 C1 132.31(15) yes . .
N3 N2 C1 107.36(19) yes . .
N2 N3 C3 109.48(17) yes . .
N2 N3 B1 119.62(19) yes . .
C3 N3 B1 130.83(18) yes . .
Ru1 N4 N5 119.14(17) yes . .
Ru1 N4 C4 133.86(15) yes . .
N5 N4 C4 106.88(19) yes . .
N4 N5 C6 109.1(3) yes . .
N4 N5 B1 119.23(19) yes . .
C6 N5 B1 131.65(19) yes . .
Ru1 N6 N7 118.36(11) yes . .
Ru1 N6 C7 135.44(15) yes . .
N7 N6 C7 106.14(16) yes . .
N6 N7 C9 109.80(16) yes . .
N6 N7 B1 120.15(16) yes . .
C9 N7 B1 129.91(18) yes . .
Ru1 N8 N8 112.28(12) yes . 10_555
Ru1 N8 C10 138.72(15) yes . .
N8 N8 C10 108.73(16) yes 10_555 .
N2 C1 C2 109.62(19) yes . .
C1 C2 C3 105.3(2) yes . .
N3 C3 C2 108.3(2) yes . .
N4 C4 C5 110.2(3) yes . .
C4 C5 C6 104.5(3) yes . .
N5 C6 C5 109.4(2) yes . .
N6 C7 C8 110.94(19) yes . .
C7 C8 C9 104.72(18) yes . .
N7 C9 C8 108.4(2) yes . .
N8 C10 C11 108.62(19) yes . .
C10 C11 C10 105.3(2) yes . 10_555
Cl2 C12 Cl2 109.3(4) yes . 3_555
Cl2 C12 Cl2 109.3(4) yes . 5_555
Cl2 C12 C12 70.3(4) yes . 8_555
Cl2 C12 C13 109.7(4) yes . .
Cl2 C12 Cl2 109.3(4) yes 3_555 5_555
Cl2 C12 C12 70.3(4) yes 3_555 8_555
Cl2 C12 C13 109.7(4) yes 3_555 .
Cl2 C12 C12 70.3(4) yes 5_555 8_555
Cl2 C12 C13 109.7(4) yes 5_555 .
C12 C12 C13 180.000 yes 8_555 .
O3 C15 O3 120.0(7) yes . 3_665
O3 C15 O3 120.0(7) yes . 5_565
O3 C15 O3 120.0(7) yes 3_665 5_565
N3 B1 N5 107.59(17) yes . .
N3 B1 N7 107.49(19) yes . .
N5 B1 N7 107.95(19) yes . .
N2 C1 H2 125.194 no . .
C2 C1 H2 125.187 no . .
C1 C2 H3 127.361 no . .
C3 C2 H3 127.366 no . .
N3 C3 H4 125.865 no . .
C2 C3 H4 125.868 no . .
N4 C4 H5 124.909 no . .
C5 C4 H5 124.926 no . .
C4 C5 H6 127.751 no . .
C6 C5 H6 127.750 no . .
N5 C6 H7 125.314 no . .
C5 C6 H7 125.330 no . .
N6 C7 H8 124.520 no . .
C8 C7 H8 124.539 no . .
C7 C8 H9 127.636 no . .
C9 C8 H9 127.649 no . .
N7 C9 H10 125.799 no . .
C8 C9 H10 125.805 no . .
N8 C10 H11 125.692 no . .
C11 C10 H11 125.687 no . .
C10 C11 H12 127.350 no . .
C10 C11 H12 127.350 no 10_555 .
N3 B1 H1 111.211 no . .
N5 B1 H1 111.210 no . .
N7 B1 H1 111.209 no . .

loop_
_geom_bond_atom_site_label_1
_geom_bond_atom_site_label_2
_geom_bond_distance
_geom_bond_publ_flag
_geom_bond_site_symmetry_2
Ru1 Ru1 2.9051(3) yes 10_555
Ru1 Cl1 2.4639(7) yes .
Ru1 N1 1.949(3) yes .
Ru1 N2 2.036(2) yes .
Ru1 N4 2.106(2) yes .
Ru1 N6 2.0957(16) yes .
Ru1 N8 2.0447(16) yes .
Cl2 C12 1.762(5) yes .
Cl2 C12 1.762(5) yes 8_555
O1 N1 1.209(5) yes .
O2 C14 1.458(8) yes .
O3 C15 1.531(7) yes .
N2 N3 1.365(3) yes .
N2 C1 1.339(3) yes .
N3 C3 1.347(4) yes .
N3 B1 1.549(3) yes .
N4 N5 1.366(3) yes .
N4 C4 1.341(4) yes .
N5 C6 1.348(4) yes .
N5 B1 1.544(4) yes .
N6 N7 1.369(3) yes .
N6 C7 1.335(3) yes .
N7 C9 1.350(3) yes .
N7 B1 1.541(3) yes .
N8 N8 1.354(3) yes 10_555
N8 C10 1.347(3) yes .
C1 C2 1.398(4) yes .
C2 C3 1.387(3) yes .
C4 C5 1.404(3) yes .
C5 C6 1.374(4) yes .
C7 C8 1.395(4) yes .
C8 C9 1.380(3) yes .
C10 C11 1.396(3) yes .
C12 C12 1.186(17) yes 8_555
C12 C13 1.47(5) yes .
C1 H2 0.950 no .
C2 H3 0.950 no .
C3 H4 0.950 no .
C4 H5 0.950 no .
C5 H6 0.950 no .
C6 H7 0.950 no .
C7 H8 0.950 no .
C8 H9 0.950 no .
C9 H10 0.950 no .
C10 H11 0.950 no .
C11 H12 0.950 no .
B1 H1 1.000 no .

loop_
_geom_contact_atom_site_label_1
_geom_contact_atom_site_label_2
_geom_contact_distance
_geom_contact_publ_flag
_geom_contact_site_symmetry_2
Ru1 B1 3.185(3) no .
Cl1 N4 3.3885(18) no 10_555
Cl1 N6 3.341(3) no 10_555
Cl1 N8 3.1394(16) no 10_555
Cl2 C13 2.64(4) no 8_555
O1 N2 3.091(3) no .
O1 N2 3.091(3) no 10_555
O1 N6 3.401(3) no .
O1 N6 3.401(3) no 10_555
O1 C1 3.274(3) no .
O1 C1 3.274(3) no 10_555
N1 N2 2.8351(19) no 10_555
N1 N6 2.963(3) no 10_555
N1 N8 2.798(4) no 10_555
N1 C1 3.309(3) no .
N1 C1 3.309(3) no 10_555
N1 C7 3.524(3) no .
N1 C7 3.524(3) no 10_555
N2 N5 2.990(3) no .
N2 N7 2.993(2) no .
N2 C10 3.421(3) no .
N3 N4 2.968(4) no .
N3 N6 3.025(3) no .
N4 N7 3.005(3) no .
N4 C10 3.481(3) no .
N5 N6 2.977(3) no .
N8 C1 3.273(4) no .
N8 C4 3.485(3) no .
C1 C10 3.506(4) no .
Cl1 O2 3.317(3) no 6_555
O1 O3 2.942(11) no .
O1 C5 3.334(3) no 2_555
O1 C5 3.334(3) no 11_555
O1 C6 3.577(4) no 2_555
O1 C6 3.577(4) no 11_555
O2 Cl1 3.317(3) no 2_554
O2 C3 3.297(3) no .
O2 C3 3.297(3) no 10_554
O3 O1 2.942(11) no .
O3 C1 3.310(9) no 5_565
O3 C1 3.310(9) no 8_565
N2 C5 3.584(4) no 11_555
N3 C5 3.446(4) no 11_555
N4 C9 3.477(4) no 9_555
N5 C8 3.533(4) no 9_555
N6 C5 3.579(3) no 11_555
N7 C4 3.523(3) no 11_555
N7 C5 3.396(3) no 11_555
N7 C8 3.531(4) no 9_555
C1 O3 3.310(9) no 3_665
C2 C4 3.587(3) no 7_665
C3 O2 3.297(3) no .
C3 C10 3.466(4) no 7_665
C4 N7 3.523(3) no 9_555
C4 C2 3.587(3) no 7_665
C4 C9 3.388(4) no 9_555
C5 O1 3.334(3) no 6_554
C5 N2 3.584(4) no 9_555
C5 N3 3.446(4) no 9_555
C5 N6 3.579(3) no 9_555
C5 N7 3.396(3) no 9_555
C5 C9 3.544(3) no 9_555
C6 O1 3.577(4) no 6_554
C6 C8 3.506(4) no 9_555
C8 N5 3.533(4) no 11_555
C8 N7 3.531(4) no 11_555
C8 C6 3.506(4) no 11_555
C8 C9 3.547(4) no 11_555
C9 N4 3.477(4) no 11_555
C9 C4 3.388(4) no 11_555
C9 C5 3.544(3) no 11_555
C9 C8 3.547(4) no 9_555
C10 C3 3.466(4) no 7_665
C11 C14 3.594(8) no 6_555
C13 C13 3.18(7) no 7_555
C14 C11 3.594(8) no 2_554
Ru1 H2 3.3375 no .
Ru1 H5 3.4254 no .
Ru1 H8 3.4365 no .
Ru1 H11 3.4877 no .
Cl1 H5 3.4719 no .
Cl1 H5 3.4719 no 10_555
Cl1 H8 3.4148 no .
Cl1 H8 3.4148 no 10_555
O1 H2 3.1083 no .
O1 H2 3.1083 no 10_555
N1 H2 3.1600 no .
N1 H2 3.1600 no 10_555
N1 H8 3.4293 no .
N1 H8 3.4293 no 10_555
N2 H1 3.3424 no .
N2 H3 3.1528 no .
N2 H4 3.1292 no .
N2 H11 3.3601 no .
N3 H2 3.0956 no .
N3 H3 3.1348 no .
N4 H1 3.3368 no .
N4 H6 3.1667 no .
N4 H7 3.1247 no .
N4 H11 3.2967 no .
N5 H5 3.0912 no .
N5 H6 3.1410 no .
N6 H1 3.3438 no .
N6 H9 3.1636 no .
N6 H10 3.1383 no .
N7 H8 3.0787 no .
N7 H9 3.1348 no .
N8 H2 3.0727 no .
N8 H5 3.3218 no .
N8 H11 3.1107 no 10_555
N8 H12 3.1462 no .
C1 H4 3.1356 no .
C1 H11 3.4464 no .
C3 H1 2.7925 no .
C3 H2 3.1322 no .
C4 H7 3.1192 no .
C4 H11 3.4464 no .
C6 H1 2.8039 no .
C6 H5 3.1146 no .
C7 H8 3.0200 no 10_555
C7 H10 3.1202 no .
C9 H1 2.7707 no .
C9 H8 3.1142 no .
C10 H2 3.2687 no .
C10 H5 3.4978 no .
C10 H11 3.1402 no 10_555
C11 H11 2.0972 no 10_555
B1 H4 2.9435 no .
B1 H7 2.9480 no .
B1 H10 2.9243 no .
H1 H4 2.7647 no .
H1 H7 2.7758 no .
H1 H10 2.7348 no .
H2 H2 3.0390 no 10_555
H2 H3 2.5222 no .
H2 H11 3.3995 no .
H3 H4 2.5200 no .
H5 H6 2.5292 no .
H5 H11 3.3901 no .
H6 H7 2.5054 no .
H8 H8 2.1125 no 10_555
H8 H9 2.5137 no .
H9 H10 2.5160 no .
H11 H12 2.5265 no .
Cl1 H10 3.0097 no 6_555
Cl1 H10 3.0097 no 9_555
Cl2 H8 3.2461 no .
Cl2 H8 3.3637 no 3_555
Cl2 H8 3.2461 no 10_555
Cl2 H8 3.3637 no 12_555
Cl2 H9 3.4725 no .
Cl2 H9 3.4725 no 10_555
Cl2 H10 3.5016 no 2_555
Cl2 H10 3.5016 no 11_555
O1 H6 2.6961 no 2_555
O1 H6 2.6961 no 11_555
O1 H7 3.1835 no 2_555
O1 H7 3.1835 no 11_555
O2 H1 3.3161 no .
O2 H1 3.3161 no 10_554
O2 H4 2.4326 no .
O2 H4 2.4326 no 10_554
O2 H5 2.8698 no 2_554
O2 H5 2.8698 no 11_555
O2 H12 3.3684 no 4_664
O3 H2 3.3389 no .
O3 H2 2.4888 no 5_565
O3 H2 2.4888 no 8_565
O3 H2 3.3389 no 10_555
O3 H6 3.1640 no 2_555
O3 H6 3.1640 no 11_555
N1 H6 3.4621 no 2_555
N1 H6 3.4621 no 11_555
N2 H6 2.8761 no 11_555
N2 H11 3.5198 no 7_665
N3 H5 3.3219 no 11_555
N3 H6 2.9934 no 11_555
N3 H11 3.0006 no 7_665
N4 H10 3.3050 no 9_555
N5 H9 3.5393 no 9_555
N5 H11 3.1670 no 7_665
N5 H12 3.5017 no 4_664
N6 H6 3.4828 no 11_555
N6 H9 3.2738 no 9_555
N6 H10 3.2956 no 9_555
N7 H6 3.4654 no 11_555
N7 H9 2.9233 no 9_555
C1 H6 2.9868 no 11_555
C2 H3 3.5572 no 3_665
C2 H3 2.9399 no 5_565
C2 H5 3.3796 no 7_665
C2 H6 3.4621 no 7_665
C2 H6 3.1815 no 11_555
C2 H11 3.4237 no 7_665
C3 H3 3.3483 no 5_565
C3 H5 3.0442 no 11_555
C3 H6 3.1776 no 11_555
C3 H11 2.9271 no 7_665
C3 H12 3.4942 no 4_664
C4 H3 3.2951 no 7_665
C4 H10 3.3737 no 9_555
C5 H2 3.4936 no 7_665
C5 H3 3.2710 no 7_665
C6 H7 3.1775 no 10_554
C6 H11 3.3532 no 7_665
C6 H12 3.3153 no 4_664
C7 H7 3.5856 no 11_555
C7 H9 3.2357 no 9_555
C7 H10 3.4083 no 9_555
C8 H9 2.9091 no 9_555
C9 H9 2.6901 no 9_555
C10 H4 3.3830 no 7_665
C11 H1 3.5138 no 4_665
C11 H1 3.5138 no 7_665
C11 H4 3.3481 no 4_665
C11 H4 3.3481 no 7_665
C11 H7 3.2768 no 4_665
C11 H7 3.2768 no 7_665
C13 H9 3.1591 no .
C13 H9 3.1591 no 3_555
C13 H9 3.1591 no 5_555
C14 H4 2.9852 no .
C14 H4 3.3343 no 5_565
C14 H4 3.3343 no 8_564
C14 H4 2.9852 no 10_554
C14 H5 3.0663 no 2_554
C14 H5 3.0663 no 11_555
C15 H2 3.2338 no .
C15 H2 3.2337 no 3_665
C15 H2 3.2336 no 5_565
C15 H2 3.2336 no 8_565
C15 H2 3.2338 no 10_555
C15 H2 3.2337 no 12_665
B1 H11 3.4675 no 7_665
B1 H12 3.3482 no 4_664
H1 O2 3.3161 no .
H1 C11 3.5138 no 4_664
H1 H5 3.5214 no 11_555
H1 H11 3.5843 no 7_665
H1 H12 2.7446 no 4_664
H2 O3 3.3389 no .
H2 O3 2.4888 no 3_665
H2 C5 3.4936 no 7_665
H2 C15 3.2338 no .
H2 H6 3.2822 no 7_665
H2 H6 3.4308 no 11_555
H3 C2 2.9399 no 3_665
H3 C2 3.5572 no 5_565
H3 C3 3.3483 no 3_665
H3 C4 3.2951 no 7_665
H3 C5 3.2710 no 7_665
H3 H3 2.6660 no 3_665
H3 H3 2.6660 no 5_565
H3 H4 3.4248 no 3_665
H3 H5 2.9737 no 7_665
H3 H6 2.9601 no 7_665
H4 O2 2.4326 no .
H4 C10 3.3830 no 7_665
H4 C11 3.3481 no 4_664
H4 C14 2.9852 no .
H4 C14 3.3343 no 3_665
H4 H3 3.4248 no 5_565
H4 H5 2.8867 no 11_555
H4 H11 3.0951 no 7_665
H4 H12 3.0384 no 4_664
H5 O2 2.8698 no 6_555
H5 N3 3.3219 no 9_555
H5 C2 3.3796 no 7_665
H5 C3 3.0442 no 9_555
H5 C14 3.0663 no 6_555
H5 H1 3.5214 no 9_555
H5 H3 2.9737 no 7_665
H5 H4 2.8867 no 9_555
H5 H10 3.5548 no 9_555
H6 O1 2.6961 no 6_554
H6 O3 3.1640 no 6_554
H6 N1 3.4621 no 6_554
H6 N2 2.8761 no 9_555
H6 N3 2.9934 no 9_555
H6 N6 3.4828 no 9_555
H6 N7 3.4654 no 9_555
H6 C1 2.9868 no 9_555
H6 C2 3.4621 no 7_665
H6 C2 3.1815 no 9_555
H6 C3 3.1776 no 9_555
H6 H2 3.2822 no 7_665
H6 H2 3.4308 no 9_555
H6 H3 2.9601 no 7_665
H7 O1 3.1835 no 6_554
H7 C6 3.1775 no 10_554
H7 C7 3.5856 no 9_555
H7 C11 3.2768 no 4_664
H7 H7 2.2386 no 10_554
H7 H11 3.5608 no 7_665
H7 H12 2.8530 no 4_664
H8 Cl2 3.2461 no .
H8 Cl2 3.3637 no 5_555
H8 H10 3.5293 no 9_555
H9 Cl2 3.4725 no .
H9 N5 3.5393 no 11_555
H9 N6 3.2738 no 11_555
H9 N7 2.9233 no 11_555
H9 C7 3.2357 no 11_555
H9 C8 2.9091 no 11_555
H9 C9 2.6901 no 11_555
H9 C13 3.1591 no .
H9 H9 3.3311 no 9_555
H9 H9 3.3311 no 11_555
H9 H10 2.9743 no 11_555
H10 Cl1 3.0097 no 2_554
H10 Cl2 3.5016 no 6_554
H10 N4 3.3050 no 11_555
H10 N6 3.2956 no 11_555
H10 C4 3.3737 no 11_555
H10 C7 3.4083 no 11_555
H10 H5 3.5548 no 11_555
H10 H8 3.5293 no 11_555
H10 H9 2.9743 no 9_555
H11 N2 3.5198 no 7_665
H11 N3 3.0006 no 7_665
H11 N5 3.1670 no 7_665
H11 C2 3.4237 no 7_665
H11 C3 2.9271 no 7_665
H11 C6 3.3532 no 7_665
H11 B1 3.4675 no 7_665
H11 H1 3.5843 no 7_665
H11 H4 3.0951 no 7_665
H11 H7 3.5608 no 7_665
H11 H11 3.4537 no 7_665
H12 O2 3.3684 no 4_665
H12 N5 3.5017 no 4_665
H12 N5 3.5017 no 7_665
H12 C3 3.4942 no 4_665
H12 C3 3.4942 no 7_665
H12 C6 3.3153 no 4_665
H12 C6 3.3153 no 7_665
H12 B1 3.3482 no 4_665
H12 B1 3.3482 no 7_665
H12 H1 2.7446 no 4_665
H12 H1 2.7446 no 7_665
H12 H4 3.0384 no 4_665
H12 H4 3.0384 no 7_665
H12 H7 2.8530 no 4_665
H12 H7 2.8530 no 7_665

loop_
_geom_torsion_atom_site_label_1
_geom_torsion_atom_site_label_2
_geom_torsion_atom_site_label_3
_geom_torsion_atom_site_label_4
_geom_torsion
_geom_torsion_publ_flag
_geom_torsion_site_symmetry_1
_geom_torsion_site_symmetry_3
_geom_torsion_site_symmetry_4
Ru1 Ru1 Cl1 Ru1 0.0 no 10_555 . 10_555
Cl1 Ru1 Ru1 Cl1 0.00(2) no . 10_555 .
Cl1 Ru1 Ru1 N1 -140.41(3) no . 10_555 .
Cl1 Ru1 Ru1 N2 177.78(3) no . 10_555 10_555
Cl1 Ru1 Ru1 N4 42.08(3) no . 10_555 10_555
Cl1 Ru1 Ru1 N6 -75.06(3) no . 10_555 10_555
Cl1 Ru1 Ru1 N8 104.28(3) no . 10_555 10_555
Ru1 Ru1 N1 Ru1 0.0 no 10_555 . 10_555
Ru1 Ru1 N1 O1 178.3(3) no 10_555 . .
N1 Ru1 Ru1 Cl1 140.41(9) no . 10_555 .
N1 Ru1 Ru1 N1 0.00(9) no . 10_555 .
N1 Ru1 Ru1 N2 -41.82(9) no . 10_555 10_555
N1 Ru1 Ru1 N4 -177.52(9) no . 10_555 10_555
N1 Ru1 Ru1 N6 65.34(9) no . 10_555 10_555
N1 Ru1 Ru1 N8 -115.32(9) no . 10_555 10_555
Ru1 Ru1 N2 N3 -160.86(10) no 10_555 . .
Ru1 Ru1 N2 C1 21.4(2) no 10_555 . .
N2 Ru1 Ru1 Cl1 -177.78(7) no . 10_555 .
N2 Ru1 Ru1 N1 41.82(7) no . 10_555 .
N2 Ru1 Ru1 N2 0.00(7) no . 10_555 10_555
N2 Ru1 Ru1 N4 -135.70(7) no . 10_555 10_555
N2 Ru1 Ru1 N6 107.16(7) no . 10_555 10_555
N2 Ru1 Ru1 N8 -73.50(7) no . 10_555 10_555
Ru1 Ru1 N4 N5 169.80(5) no 10_555 . .
Ru1 Ru1 N4 C4 -5.71(17) no 10_555 . .
N4 Ru1 Ru1 Cl1 -42.08(7) no . 10_555 .
N4 Ru1 Ru1 N1 177.52(7) no . 10_555 .
N4 Ru1 Ru1 N2 135.70(7) no . 10_555 10_555
N4 Ru1 Ru1 N4 0.00(7) no . 10_555 10_555
N4 Ru1 Ru1 N6 -117.14(7) no . 10_555 10_555
N4 Ru1 Ru1 N8 62.20(7) no . 10_555 10_555
Ru1 Ru1 N6 N7 165.45(12) no 10_555 . .
Ru1 Ru1 N6 C7 -11.4(3) no 10_555 . .
N6 Ru1 Ru1 Cl1 75.06(7) no . 10_555 .
N6 Ru1 Ru1 N1 -65.34(7) no . 10_555 .
N6 Ru1 Ru1 N2 -107.16(7) no . 10_555 10_555
N6 Ru1 Ru1 N4 117.14(7) no . 10_555 10_555
N6 Ru1 Ru1 N6 0.00(7) no . 10_555 10_555
N6 Ru1 Ru1 N8 179.34(7) no . 10_555 10_555
Ru1 Ru1 N8 N8 0.00(11) no 10_555 . 10_555
Ru1 Ru1 N8 C10 -173.0(3) no 10_555 . .
N8 Ru1 Ru1 Cl1 -104.28(7) no . 10_555 .
N8 Ru1 Ru1 N1 115.32(7) no . 10_555 .
N8 Ru1 Ru1 N2 73.50(7) no . 10_555 10_555
N8 Ru1 Ru1 N4 -62.20(7) no . 10_555 10_555
N8 Ru1 Ru1 N6 -179.34(7) no . 10_555 10_555
N8 Ru1 Ru1 N8 0.00(7) no . 10_555 10_555
Cl1 Ru1 N1 Ru1 30.99(7) no . . 10_555
Cl1 Ru1 N1 O1 -150.66(19) no . . .
N1 Ru1 Cl1 Ru1 -25.15(6) no . . 10_555
Cl1 Ru1 N4 N5 136.87(10) no . . .
Cl1 Ru1 N4 C4 -38.65(13) no . . .
N4 Ru1 Cl1 Ru1 155.46(5) no . . 10_555
Cl1 Ru1 N6 N7 -143.08(14) no . . .
Cl1 Ru1 N6 C7 40.1(2) no . . .
N6 Ru1 Cl1 Ru1 -119.21(6) no . . 10_555
Cl1 Ru1 N8 N8 -51.57(13) no . . 10_555
Cl1 Ru1 N8 C10 135.4(3) no . . .
N8 Ru1 Cl1 Ru1 63.82(6) no . . 10_555
N1 Ru1 N2 N3 -134.47(15) no . . .
N1 Ru1 N2 C1 47.83(18) no . . .
N2 Ru1 N1 Ru1 -146.64(8) no . . 10_555
N2 Ru1 N1 O1 31.71(19) no . . .
N1 Ru1 N6 N7 128.05(16) no . . .
N1 Ru1 N6 C7 -48.8(3) no . . .
N6 Ru1 N1 Ru1 124.79(9) no . . 10_555
N6 Ru1 N1 O1 -56.86(19) no . . .
N1 Ru1 N8 N8 37.06(15) no . . 10_555
N1 Ru1 N8 C10 -136.0(3) no . . .
N8 Ru1 N1 Ru1 -56.78(9) no . . 10_555
N8 Ru1 N1 O1 121.56(19) no . . .
N2 Ru1 N4 N5 -45.50(10) no . . .
N2 Ru1 N4 C4 138.99(13) no . . .
N4 Ru1 N2 N3 44.75(14) no . . .
N4 Ru1 N2 C1 -132.95(18) no . . .
N2 Ru1 N6 N7 37.47(16) no . . .
N2 Ru1 N6 C7 -139.3(3) no . . .
N6 Ru1 N2 N3 -40.34(14) no . . .
N6 Ru1 N2 C1 141.96(18) no . . .
N2 Ru1 N8 N8 127.75(15) no . . 10_555
N2 Ru1 N8 C10 -45.3(3) no . . .
N8 Ru1 N2 N3 136.61(14) no . . .
N8 Ru1 N2 C1 -41.09(18) no . . .
N4 Ru1 N6 N7 -47.99(15) no . . .
N4 Ru1 N6 C7 135.2(3) no . . .
N6 Ru1 N4 N5 43.42(11) no . . .
N6 Ru1 N4 C4 -132.09(14) no . . .
N4 Ru1 N8 N8 -146.91(14) no . . 10_555
N4 Ru1 N8 C10 40.1(3) no . . .
N8 Ru1 N4 N5 -135.22(11) no . . .
N8 Ru1 N4 C4 49.26(14) no . . .
C12 Cl2 C12 Cl2 59.8(5) no . 8_555 5_555
C12 Cl2 C12 Cl2 -59.8(5) no . 8_555 3_555
C12 Cl2 C12 C12 0.0 no . 8_555 .
C12 Cl2 C12 C13 180(28800) no . 8_555 8_555
C12 Cl2 C12 Cl2 59.8(5) no 8_555 . 3_555
C12 Cl2 C12 Cl2 -59.8(5) no 8_555 . 5_555
C12 Cl2 C12 C12 0.0 no 8_555 . 8_555
C12 Cl2 C12 C13 180(288000) no 8_555 . .
Ru1 N2 N3 C3 -178.53(11) no . . .
Ru1 N2 N3 B1 -1.3(3) no . . .
Ru1 N2 C1 C2 178.47(14) no . . .
N3 N2 C1 C2 0.6(3) no . . .
C1 N2 N3 C3 -0.3(3) no . . .
C1 N2 N3 B1 176.90(17) no . . .
N2 N3 C3 C2 -0.0(3) no . . .
N2 N3 B1 N5 -57.6(3) no . . .
N2 N3 B1 N7 58.4(3) no . . .
C3 N3 B1 N5 118.9(3) no . . .
C3 N3 B1 N7 -125.1(3) no . . .
B1 N3 C3 C2 -176.8(2) no . . .
Ru1 N4 N5 C6 -175.99(8) no . . .
Ru1 N4 N5 B1 2.29(17) no . . .
Ru1 N4 C4 C5 175.33(10) no . . .
N5 N4 C4 C5 -0.58(18) no . . .
C4 N4 N5 C6 0.63(17) no . . .
C4 N4 N5 B1 178.91(12) no . . .
N4 N5 C6 C5 -0.45(19) no . . .
N4 N5 B1 N3 55.87(19) no . . .
N4 N5 B1 N7 -59.86(19) no . . .
C6 N5 B1 N3 -126.30(19) no . . .
C6 N5 B1 N7 118.0(2) no . . .
B1 N5 C6 C5 -178.44(15) no . . .
Ru1 N6 N7 C9 -177.11(13) no . . .
Ru1 N6 N7 B1 6.8(3) no . . .
Ru1 N6 C7 C8 176.61(16) no . . .
N7 N6 C7 C8 -0.5(3) no . . .
C7 N6 N7 C9 0.6(3) no . . .
C7 N6 N7 B1 -175.6(2) no . . .
N6 N7 C9 C8 -0.4(3) no . . .
N6 N7 B1 N3 -61.1(3) no . . .
N6 N7 B1 N5 54.7(3) no . . .
C9 N7 B1 N3 123.6(3) no . . .
C9 N7 B1 N5 -120.6(3) no . . .
B1 N7 C9 C8 175.2(3) no . . .
Ru1 N8 N8 Ru1 0.0(2) no . 10_555 10_555
Ru1 N8 N8 C10 -175.15(13) no . 10_555 10_555
Ru1 N8 C10 C11 173.57(18) no . . .
N8 N8 C10 C11 0.4(3) no 10_555 . .
C10 N8 N8 Ru1 175.15(18) no . 10_555 10_555
C10 N8 N8 C10 0.0(3) no . 10_555 10_555
N2 C1 C2 C3 -0.6(3) no . . .
C1 C2 C3 N3 0.4(3) no . . .
N4 C4 C5 C6 0.31(19) no . . .
C4 C5 C6 N5 0.1(2) no . . .
N6 C7 C8 C9 0.2(4) no . . .
C7 C8 C9 N7 0.1(3) no . . .
N8 C10 C11 C10 -0.6(4) no . . 10_555
Cl2 C12 C12 Cl2 -120.00(4) no . 8_555 5_555
Cl2 C12 C12 Cl2 0.00(4) no . 8_555 .
Cl2 C12 C12 Cl2 120.00(4) no . 8_555 3_555
Cl2 C12 C12 Cl2 120.00(4) no 3_555 8_555 5_555
Cl2 C12 C12 Cl2 -120.00(4) no 3_555 8_555 .
Cl2 C12 C12 Cl2 0.00(4) no 3_555 8_555 3_555
Cl2 C12 C12 Cl2 0.00(4) no 5_555 8_555 5_555
Cl2 C12 C12 Cl2 120.00(4) no 5_555 8_555 .
Cl2 C12 C12 Cl2 -120.00(4) no 5_555 8_555 3_555
